data_4307428
loop_
_publ_author_name
'Takuya Shiga'
'Nobuhiro Ito'
'Akiko Hidaka'
'Hisashi \=Okawa'
'Susumu Kitagawa'
'Masaaki Ohba'

_publ_contact_author_address
;Department of Synthetic Chemistry and Biological Chemistry,
Graduate School of Engineering,
Kyoto University,
Katsura, Nishikyo-ku, Kyoto 615-8510, Japan
;
_publ_contact_author_email ohba@sbchem.kyoto-u.ac.jp
_publ_contact_author_fax +81-75-383-2732
_publ_contact_author_name 'Masaaki Ohba'
_publ_contact_author_phone +81-75-383-2807
_publ_section_title
;
Series of Trinuclear NiIILnIIINiII Complexes Derived from
2,6-Di(acetoacetyl)pyridine: Synthesis, Structure, and Magnetism
;
_journal_name_full 'Inorganic Chemistry'
_journal_page_first 3492
_journal_page_last 3501
_journal_paper_doi 10.1021/ic0619153
_journal_volume 46
_journal_year 2007
_chemical_formula_sum 'C31 H42 La N5 Ni2 O22'
_chemical_formula_weight 1093.00
_space_group_IT_number 2
_symmetry_cell_setting triclinic
_symmetry_Int_Tables_number 2
_symmetry_space_group_name_Hall '-P 1'
_symmetry_space_group_name_H-M 'P -1'
_cell_angle_alpha 92.775(2)
_cell_angle_beta 104.760(2)
_cell_angle_gamma 91.309(3)
_cell_formula_units_Z 1
_cell_length_a 7.8700(4)
_cell_length_b 9.4406(4)
_cell_length_c 14.5086(5)
_cell_measurement_reflns_used 5497
_cell_measurement_temperature 183.2
_cell_measurement_theta_max 27.5
_cell_measurement_theta_min 2.2
_cell_volume 1040.47(8)
_computing_cell_refinement PROCESS-AUTO
_computing_data_collection PROCESS-AUTO
_computing_data_reduction 'teXsan Ver. 1.11'
_computing_publication_material 'teXsan Ver. 1.11'
_computing_structure_refinement 'teXsan Ver. 1.10'
_computing_structure_solution DirectMethod
_diffrn_detector_area_resol_mean 10.00
_diffrn_measured_fraction_theta_full 0.9886
_diffrn_measured_fraction_theta_max 0.9886
_diffrn_measurement_device_type 'Rigaku RAXIS-RAPID Imaging Plate'
_diffrn_measurement_method \w
_diffrn_radiation_type 'Mo K\a'
_diffrn_radiation_wavelength 0.7107
_diffrn_reflns_av_R_equivalents 0.026
_diffrn_reflns_limit_h_max 10
_diffrn_reflns_limit_h_min -10
_diffrn_reflns_limit_k_max 12
_diffrn_reflns_limit_k_min 0
_diffrn_reflns_limit_l_max 18
_diffrn_reflns_limit_l_min -18
_diffrn_reflns_number 9859
_diffrn_reflns_theta_full 27.48
_diffrn_reflns_theta_max 27.48
_exptl_absorpt_coefficient_mu 1.989
_exptl_absorpt_correction_T_max 0.699
_exptl_absorpt_correction_T_min 0.514
_exptl_absorpt_correction_type multi-scan
_exptl_absorpt_process_details '(Higashi, 1995)'
_exptl_crystal_colour green
_exptl_crystal_density_diffrn 1.744
_exptl_crystal_density_method 'not measured'
_exptl_crystal_description platelet
_exptl_crystal_size_max 0.280
_exptl_crystal_size_mid 0.220
_exptl_crystal_size_min 0.180
_refine_diff_density_max 0.61
_refine_diff_density_min -0.82
_refine_ls_extinction_method none
_refine_ls_goodness_of_fit_ref 1.000
_refine_ls_hydrogen_treatment noref
_refine_ls_number_parameters 304
_refine_ls_number_reflns 4695
_refine_ls_R_factor_gt 0.0281
_refine_ls_shift/su_max 0.0002
_refine_ls_structure_factor_coef Fsqd
_refine_ls_weighting_details 'w = 1/[\s^2^(Fo^2^) + (0.08600(Max(Fo^2^,0) + 2Fc^2^)/3)^2^]'
_refine_ls_weighting_scheme calc
_refine_ls_wR_factor_ref 0.0969
_reflns_number_gt 4379
_reflns_number_total 4697
_reflns_threshold_expression F^2^>2.0\s(F^2^)
_cod_data_source_file ic0619153si20061007_020931_01.cif
_cod_data_source_block 1_Ni2La_A_[Ni2La(L)2(NO3)2(MeOH)4]NO3.MeOH
_cod_depositor_comments
;

  Following atoms were removed leaving only those belonging to
  asymmetric unit:

  O(2*) O -0.1014(3) -0.0696(2) -0.1800(1) 0.0261(4) Uani 1.00 d . . .
  O(3*) O 0.1760(3) -0.1803(2) 0.1088(1) 0.0259(4) Uani 1.00 d . . .
  O(5*) O -0.2432(3) -0.1995(2) -0.0156(2) 0.0437(6) Uani 1.00 d . . .
  O(6*) O -0.2803(3) -0.0120(2) 0.0657(2) 0.0409(6) Uani 1.00 d . . .
  N(1*) N 0.0779(3) -0.2592(2) -0.0728(2) 0.0222(5) Uani 1.00 d . . .
  O(4*) O 0.3858(3) -0.2515(2) 0.2957(2) 0.0440(6) Uani 1.00 d . . .
  Ni(1*) Ni -0.24792(5) 0.08851(4) -0.24158(2) 0.02666(10) Uani 1.00 d . . .
  O(9*) O -0.126(1) 0.4343(10) 0.4391(5) 0.087(3) Uani 0.50 d P . .
  O(13*) O 0.112(2) 0.643(1) 0.4241(7) 0.087(3) Uani 0.50 d P . .
  H(20*) H 0.0421 0.5422 0.4256 0.0341 Uiso 0.50 calc P . .
  O(8*) O 0.046(2) 0.440(1) 0.5788(5) 0.108(3) Uani 0.50 d P . .
  C(16*) C 0.204(2) 0.732(1) 0.5119(9) 0.079(4) Uani 0.50 d P . .
  O(10*) O -0.175(2) 0.307(2) 0.541(1) 0.160(7) Uani 0.50 d P . .
  N(3*) N -0.0937(9) 0.3942(8) 0.5214(6) 0.058(2) Uani 0.50 d P . .
  C(4*) C -0.0791(3) -0.1853(3) -0.2271(2) 0.0248(6) Uani 1.00 d . . .
  C(10*) C 0.2195(3) -0.3080(3) 0.0892(2) 0.0228(6) Uani 1.00 d . . .
  N(2*) N -0.3264(3) -0.1393(3) 0.0380(2) 0.0332(6) Uani 1.00 d . . .
  C(5*) C 0.0327(3) -0.2916(3) -0.1673(2) 0.0252(6) Uani 1.00 d . . .
  C(9*) C 0.1728(3) -0.3519(3) -0.0151(2) 0.0230(6) Uani 1.00 d . . .
  C(12*) C 0.3857(4) -0.3688(3) 0.2529(2) 0.0340(7) Uani 1.00 d . . .
  O(1*) O -0.3199(3) -0.0151(3) -0.3684(2) 0.0412(6) Uani 1.00 d . . .
  O(11*) O -0.4654(4) 0.0020(3) -0.2016(2) 0.0556(8) Uani 1.00 d . . .
  O(12*) O -0.0385(3) 0.1910(3) -0.2805(2) 0.0420(6) Uani 1.00 d . . .
  H(21*) H 0.2508 0.8176 0.4902 0.1044 Uiso 0.50 calc P . .
  H(22*) H 0.2858 0.6855 0.5510 0.1044 Uiso 0.50 calc P . .
  H(23*) H 0.1122 0.7649 0.5412 0.1044 Uiso 0.50 calc P . .
  C(3*) C -0.1469(5) -0.2161(3) -0.3230(2) 0.0378(8) Uani 1.00 d . . .
  C(11*) C 0.3066(4) -0.4006(3) 0.1547(2) 0.0297(7) Uani 1.00 d . . .
  O(7*) O -0.4427(3) -0.2019(3) 0.0630(2) 0.0557(8) Uani 1.00 d . . .
  C(6*) C 0.0854(4) -0.4145(3) -0.2070(2) 0.0369(7) Uani 1.00 d . . .
  C(8*) C 0.2311(4) -0.4768(3) -0.0500(2) 0.0351(7) Uani 1.00 d . . .
  C(13*) C 0.4792(6) -0.4859(4) 0.3113(3) 0.0515(10) Uani 1.00 d . . .
  C(2*) C -0.2636(5) -0.1318(4) -0.3893(2) 0.0406(8) Uani 1.00 d . . .
  C(14*) C -0.5429(5) -0.1349(4) -0.2248(4) 0.061(1) Uani 1.00 d . . .
  H(16*) H -0.5006 0.0495 -0.1567 0.0341 Uiso 1.00 calc . . .
  C(15*) C 0.1089(6) 0.1234(5) -0.2985(3) 0.061(1) Uani 1.00 d . . .
  H(12*) H -0.0901 0.2393 -0.3334 0.0341 Uiso 1.00 calc . . .
  H(4*) H -0.1513 -0.3243 -0.3517 0.0341 Uiso 1.00 calc . . .
  H(8*) H 0.3295 -0.4938 0.1338 0.0341 Uiso 1.00 calc . . .
  C(7*) C 0.1849(5) -0.5080(3) -0.1469(2) 0.0429(8) Uani 1.00 d . . .
  H(5*) H 0.0745 -0.4386 -0.2721 0.0341 Uiso 1.00 calc . . .
  H(7*) H 0.2926 -0.5614 -0.0143 0.0341 Uiso 1.00 calc . . .
  H(9*) H 0.4231 -0.5756 0.2871 0.0341 Uiso 1.00 calc . . .
  H(10*) H 0.5873 -0.4421 0.3361 0.0341 Uiso 1.00 calc . . .
  H(11*) H 0.4223 -0.4773 0.3580 0.0341 Uiso 1.00 calc . . .
  C(1*) C -0.3214(8) -0.1855(6) -0.4922(3) 0.080(1) Uani 1.00 d . . .
  H(17*) H -0.6328 -0.1491 -0.1927 0.0723 Uiso 1.00 calc . . .
  H(18*) H -0.4549 -0.2049 -0.2038 0.0723 Uiso 1.00 calc . . .
  H(19*) H -0.5896 -0.1498 -0.2912 0.0723 Uiso 1.00 calc . . .
  H(13*) H 0.1606 0.0673 -0.2467 0.0734 Uiso 1.00 calc . . .
  H(14*) H 0.1914 0.1913 -0.3076 0.0734 Uiso 1.00 calc . . .
  H(15*) H 0.0707 0.0618 -0.3553 0.0734 Uiso 1.00 calc . . .
  H(6*) H 0.2119 -0.5981 -0.1738 0.0341 Uiso 1.00 calc . . .
  H(1*) H -0.3814 -0.1102 -0.5284 0.0341 Uiso 1.00 calc . . .
  H(2*) H -0.4175 -0.2479 -0.4655 0.0341 Uiso 1.00 calc . . .
  H(3*) H -0.2578 -0.2454 -0.5091 0.0341 Uiso 1.00 calc . . .

  Andrius Merkys
  2013-11-08
;
_cod_original_sg_symbol_H-M 'P -1 '
_cod_original_formula_sum 'C31 H42 La N5 O22 Ni2 '
_cod_database_code 4307428

loop_
_symmetry_equiv_pos_as_xyz
x,y,z
-x,-y,-z

loop_
_atom_site_label
_atom_site_type_symbol
_atom_site_fract_x
_atom_site_fract_y
_atom_site_fract_z
_atom_site_U_iso_or_equiv
_atom_site_adp_type
_atom_site_occupancy
_atom_site_calc_flag
_atom_site_refinement_flags
_atom_site_disorder_assembly
_atom_site_disorder_group
La La 0.0000 0.0000 0.0000 0.01853(6) Uani 1.00 d S . .
Ni(1) Ni 0.24792(5) -0.08851(4) 0.24158(2) 0.02666(10) Uani 1.00 d . . .
O(1) O 0.3199(3) 0.0151(3) 0.3684(2) 0.0412(6) Uani 1.00 d . . .
O(2) O 0.1014(3) 0.0696(2) 0.1800(1) 0.0261(4) Uani 1.00 d . . .
O(3) O -0.1760(3) 0.1803(2) -0.1088(1) 0.0259(4) Uani 1.00 d . . .
O(4) O -0.3858(3) 0.2515(2) -0.2957(2) 0.0440(6) Uani 1.00 d . . .
O(5) O 0.2432(3) 0.1995(2) 0.0156(2) 0.0437(6) Uani 1.00 d . . .
O(6) O 0.2803(3) 0.0120(2) -0.0657(2) 0.0409(6) Uani 1.00 d . . .
O(7) O 0.4427(3) 0.2019(3) -0.0630(2) 0.0557(8) Uani 1.00 d . . .
O(8) O -0.046(2) 0.560(1) 0.4212(5) 0.108(3) Uani 0.50 d P . .
O(9) O 0.126(1) 0.5657(10) 0.5609(5) 0.087(3) Uani 0.50 d P . .
O(10) O 0.175(2) 0.693(2) 0.459(1) 0.160(7) Uani 0.50 d P . .
O(11) O 0.4654(4) -0.0020(3) 0.2016(2) 0.0556(8) Uani 1.00 d . . .
O(12) O 0.0385(3) -0.1910(3) 0.2805(2) 0.0420(6) Uani 1.00 d . . .
O(13) O -0.112(2) 0.357(1) 0.5759(7) 0.087(3) Uani 0.50 d P . .
N(1) N -0.0779(3) 0.2592(2) 0.0728(2) 0.0222(5) Uani 1.00 d . . .
N(2) N 0.3264(3) 0.1393(3) -0.0380(2) 0.0332(6) Uani 1.00 d . . .
N(3) N 0.0937(9) 0.6058(8) 0.4786(6) 0.058(2) Uani 0.50 d P . .
C(1) C 0.3214(8) 0.1855(6) 0.4922(3) 0.080(1) Uani 1.00 d . . .
C(2) C 0.2636(5) 0.1318(4) 0.3893(2) 0.0406(8) Uani 1.00 d . . .
C(3) C 0.1469(5) 0.2161(3) 0.3230(2) 0.0378(8) Uani 1.00 d . . .
C(4) C 0.0791(3) 0.1853(3) 0.2271(2) 0.0248(6) Uani 1.00 d . . .
C(5) C -0.0327(3) 0.2916(3) 0.1673(2) 0.0252(6) Uani 1.00 d . . .
C(6) C -0.0854(4) 0.4145(3) 0.2070(2) 0.0369(7) Uani 1.00 d . . .
C(7) C -0.1849(5) 0.5080(3) 0.1469(2) 0.0429(8) Uani 1.00 d . . .
C(8) C -0.2311(4) 0.4768(3) 0.0500(2) 0.0351(7) Uani 1.00 d . . .
C(9) C -0.1728(3) 0.3519(3) 0.0151(2) 0.0230(6) Uani 1.00 d . . .
C(10) C -0.2195(3) 0.3080(3) -0.0892(2) 0.0228(6) Uani 1.00 d . . .
C(11) C -0.3066(4) 0.4006(3) -0.1547(2) 0.0297(7) Uani 1.00 d . . .
C(12) C -0.3857(4) 0.3688(3) -0.2529(2) 0.0340(7) Uani 1.00 d . . .
C(13) C -0.4792(6) 0.4859(4) -0.3113(3) 0.0515(10) Uani 1.00 d . . .
C(14) C 0.5429(5) 0.1349(4) 0.2248(4) 0.061(1) Uani 1.00 d . . .
C(15) C -0.1089(6) -0.1234(5) 0.2985(3) 0.061(1) Uani 1.00 d . . .
C(16) C -0.204(2) 0.268(1) 0.4881(9) 0.079(4) Uani 0.50 d P . .
H(1) H 0.3814 0.1102 0.5284 0.0341 Uiso 1.00 calc . . .
H(2) H 0.4175 0.2479 0.4655 0.0341 Uiso 1.00 calc . . .
H(3) H 0.2578 0.2454 0.5091 0.0341 Uiso 1.00 calc . . .
H(4) H 0.1513 0.3243 0.3517 0.0341 Uiso 1.00 calc . . .
H(5) H -0.0745 0.4386 0.2721 0.0341 Uiso 1.00 calc . . .
H(6) H -0.2119 0.5981 0.1738 0.0341 Uiso 1.00 calc . . .
H(7) H -0.2926 0.5614 0.0143 0.0341 Uiso 1.00 calc . . .
H(8) H -0.3295 0.4938 -0.1338 0.0341 Uiso 1.00 calc . . .
H(9) H -0.4231 0.5756 -0.2871 0.0341 Uiso 1.00 calc . . .
H(10) H -0.5873 0.4421 -0.3361 0.0341 Uiso 1.00 calc . . .
H(11) H -0.4223 0.4773 -0.3580 0.0341 Uiso 1.00 calc . . .
H(12) H 0.0901 -0.2393 0.3334 0.0341 Uiso 1.00 calc . . .
H(13) H -0.1606 -0.0673 0.2467 0.0734 Uiso 1.00 calc . . .
H(14) H -0.1914 -0.1913 0.3076 0.0734 Uiso 1.00 calc . . .
H(15) H -0.0707 -0.0618 0.3553 0.0734 Uiso 1.00 calc . . .
H(16) H 0.5006 -0.0495 0.1567 0.0341 Uiso 1.00 calc . . .
H(17) H 0.6328 0.1491 0.1927 0.0723 Uiso 1.00 calc . . .
H(18) H 0.4549 0.2049 0.2038 0.0723 Uiso 1.00 calc . . .
H(19) H 0.5896 0.1498 0.2912 0.0723 Uiso 1.00 calc . . .
H(20) H -0.0421 0.4578 0.5744 0.0341 Uiso 0.50 calc P . .
H(21) H -0.2508 0.1824 0.5098 0.1044 Uiso 0.50 calc P . .
H(22) H -0.2858 0.3145 0.4490 0.1044 Uiso 0.50 calc P . .
H(23) H -0.1122 0.2351 0.4588 0.1044 Uiso 0.50 calc P . .

loop_
_atom_site_aniso_label
_atom_site_aniso_U_11
_atom_site_aniso_U_22
_atom_site_aniso_U_33
_atom_site_aniso_U_12
_atom_site_aniso_U_13
_atom_site_aniso_U_23
La 0.0216(1) 0.0168(1) 0.0187(1) 0.00025(7) 0.00834(8) -0.00060(7)
Ni(1) 0.0308(2) 0.0253(2) 0.0215(2) 0.0068(1) 0.0025(1) -0.0022(1)
O(1) 0.047(1) 0.043(1) 0.0259(10) 0.0152(10) -0.0035(9) -0.0072(9)
O(2) 0.0344(9) 0.0233(9) 0.0205(8) 0.0059(7) 0.0069(7) -0.0008(7)
O(3) 0.0336(9) 0.0218(8) 0.0228(9) 0.0048(7) 0.0079(7) -0.0006(7)
O(4) 0.056(1) 0.035(1) 0.031(1) 0.0169(10) -0.0079(10) -0.0029(9)
O(5) 0.046(1) 0.029(1) 0.067(2) -0.0069(9) 0.035(1) -0.008(1)
O(6) 0.042(1) 0.031(1) 0.057(1) -0.0061(9) 0.029(1) -0.0112(10)
O(7) 0.044(1) 0.049(1) 0.089(2) -0.008(1) 0.044(1) 0.008(1)
O(8) 0.157(9) 0.105(7) 0.049(4) 0.004(7) 0.004(5) -0.002(4)
O(9) 0.088(5) 0.118(6) 0.055(4) 0.009(4) 0.008(3) 0.048(4)
O(10) 0.117(10) 0.22(2) 0.12(1) -0.08(1) -0.035(9) 0.12(1)
O(11) 0.048(1) 0.041(1) 0.085(2) -0.010(1) 0.037(1) -0.028(1)
O(12) 0.053(1) 0.043(1) 0.034(1) 0.001(1) 0.018(1) 0.0065(10)
O(13) 0.120(9) 0.089(6) 0.049(5) -0.027(6) 0.013(5) 0.035(4)
N(1) 0.0247(10) 0.021(1) 0.0213(10) -0.0012(8) 0.0080(8) -0.0010(8)
N(2) 0.027(1) 0.033(1) 0.043(1) 0.0010(9) 0.0148(10) 0.005(1)
N(3) 0.050(4) 0.074(5) 0.054(4) 0.019(3) 0.019(3) 0.026(4)
C(1) 0.111(4) 0.082(3) 0.031(2) 0.057(3) -0.013(2) -0.020(2)
C(2) 0.046(2) 0.046(2) 0.025(1) 0.015(1) 0.001(1) -0.007(1)
C(3) 0.047(2) 0.037(2) 0.026(1) 0.015(1) 0.004(1) -0.008(1)
C(4) 0.027(1) 0.023(1) 0.025(1) 0.0030(9) 0.0096(10) -0.0016(10)
C(5) 0.028(1) 0.023(1) 0.025(1) -0.0005(9) 0.0081(10) -0.0036(10)
C(6) 0.053(2) 0.029(1) 0.026(1) 0.012(1) 0.008(1) -0.009(1)
C(7) 0.067(2) 0.025(1) 0.035(2) 0.014(1) 0.012(1) -0.007(1)
C(8) 0.048(2) 0.024(1) 0.034(1) 0.008(1) 0.010(1) 0.001(1)
C(9) 0.029(1) 0.016(1) 0.025(1) -0.0014(9) 0.0096(9) -0.0002(9)
C(10) 0.024(1) 0.021(1) 0.024(1) -0.0008(9) 0.0088(9) 0.0001(9)
C(11) 0.038(1) 0.021(1) 0.031(1) 0.005(1) 0.008(1) 0.002(1)
C(12) 0.039(1) 0.027(1) 0.032(1) 0.009(1) 0.002(1) 0.003(1)
C(13) 0.070(2) 0.036(2) 0.039(2) 0.020(2) -0.006(2) 0.001(1)
C(14) 0.048(2) 0.044(2) 0.094(3) -0.015(2) 0.031(2) -0.026(2)
C(15) 0.057(2) 0.072(3) 0.060(2) 0.001(2) 0.026(2) 0.017(2)
C(16) 0.085(8) 0.068(6) 0.068(7) -0.016(6) -0.011(7) 0.021(6)

loop_
_atom_type_symbol
_atom_type_description
_atom_type_scat_dispersion_real
_atom_type_scat_dispersion_imag
_atom_type_scat_source
C C 0.003 0.002
;International Tables for Crystallography
(1992, Vol. C, Tables 4.2.6.8 and 6.1.1.1)
;
H H 0.000 0.000
;International Tables for Crystallography
(1992, Vol. C, Table 6.1.1.2)
;
N N 0.006 0.003
;International Tables for Crystallography
(1992, Vol. C, Tables 4.2.6.8 and 6.1.1.1)
;
O O 0.011 0.006
;International Tables for Crystallography
(1992, Vol. C, Tables 4.2.6.8 and 6.1.1.1)
;
Ni Ni 0.339 1.112
;International Tables for Crystallography
(1992, Vol. C, Tables 4.2.6.8 and 6.1.1.1)
;
La La -0.287 2.452
;International Tables for Crystallography
(1992, Vol. C, Tables 4.2.6.8 and 6.1.1.1)
;

loop_
_geom_angle_atom_site_label_1
_geom_angle_atom_site_label_2
_geom_angle_atom_site_label_3
_geom_angle
_geom_angle_site_symmetry_1
_geom_angle_site_symmetry_2
_geom_angle_site_symmetry_3
_geom_angle_publ_flag
O(2) La(1) O(2) 180.0 . . 2_555 yes
O(2) La(1) O(3) 117.52(6) . . . yes
O(2) La(1) O(3) 62.48(6) . . 2_555 yes
O(2) La(1) O(5) 75.08(7) . . . yes
O(2) La(1) O(5) 104.92(7) . . 2_555 yes
O(2) La(1) O(6) 106.78(7) . . . yes
O(2) La(1) O(6) 73.22(7) . . 2_555 yes
O(2) La(1) N(1) 58.77(6) . . . yes
O(2) La(1) N(1) 121.23(6) . . 2_555 yes
O(2) La(1) O(3) 62.48(6) 2_555 . . yes
O(2) La(1) O(3) 117.52(6) 2_555 . 2_555 yes
O(2) La(1) O(5) 104.92(7) 2_555 . . yes
O(2) La(1) O(5) 75.08(7) 2_555 . 2_555 yes
O(2) La(1) O(6) 73.22(7) 2_555 . . yes
O(2) La(1) O(6) 106.78(7) 2_555 . 2_555 yes
O(2) La(1) N(1) 121.23(6) 2_555 . . yes
O(2) La(1) N(1) 58.77(6) 2_555 . 2_555 yes
O(3) La(1) O(3) 180.0 . . 2_555 yes
O(3) La(1) O(5) 80.09(8) . . . yes
O(3) La(1) O(5) 99.91(8) . . 2_555 yes
O(3) La(1) O(6) 96.83(7) . . . yes
O(3) La(1) O(6) 83.17(7) . . 2_555 yes
O(3) La(1) N(1) 58.75(6) . . . yes
O(3) La(1) N(1) 121.25(6) . . 2_555 yes
O(3) La(1) O(5) 99.91(8) 2_555 . . yes
O(3) La(1) O(5) 80.09(8) 2_555 . 2_555 yes
O(3) La(1) O(6) 83.17(7) 2_555 . . yes
O(3) La(1) O(6) 96.83(7) 2_555 . 2_555 yes
O(3) La(1) N(1) 121.25(6) 2_555 . . yes
O(3) La(1) N(1) 58.75(6) 2_555 . 2_555 yes
O(5) La(1) O(5) 180.0 . . 2_555 yes
O(5) La(1) O(6) 48.47(7) . . . yes
O(5) La(1) O(6) 131.53(7) . . 2_555 yes
O(5) La(1) N(1) 65.51(7) . . . yes
O(5) La(1) N(1) 114.49(7) . . 2_555 yes
O(5) La(1) O(6) 131.53(7) 2_555 . . yes
O(5) La(1) O(6) 48.47(7) 2_555 . 2_555 yes
O(5) La(1) N(1) 114.49(7) 2_555 . . yes
O(5) La(1) N(1) 65.51(7) 2_555 . 2_555 yes
O(6) La(1) O(6) 180.0 . . 2_555 yes
O(6) La(1) N(1) 113.12(6) . . . yes
O(6) La(1) N(1) 66.88(6) . . 2_555 yes
O(6) La(1) N(1) 66.88(6) 2_555 . . yes
O(6) La(1) N(1) 113.12(6) 2_555 . 2_555 yes
N(1) La(1) N(1) 180.0 . . 2_555 yes
O(1) Ni(1) O(2) 93.56(9) . . . yes
O(1) Ni(1) O(3) 175.95(9) . . 2_555 yes
O(1) Ni(1) O(4) 89.59(9) . . 2_555 yes
O(1) Ni(1) O(11) 91.5(1) . . . yes
O(1) Ni(1) O(12) 90.5(1) . . . yes
O(2) Ni(1) O(3) 83.18(8) . . 2_555 yes
O(2) Ni(1) O(4) 176.77(8) . . 2_555 yes
O(2) Ni(1) O(11) 89.7(1) . . . yes
O(2) Ni(1) O(12) 94.26(9) . . . yes
O(3) Ni(1) O(4) 93.70(9) 2_555 . 2_555 yes
O(3) Ni(1) O(11) 86.12(10) 2_555 . . yes
O(3) Ni(1) O(12) 92.12(9) 2_555 . . yes
O(4) Ni(1) O(11) 91.0(1) 2_555 . . yes
O(4) Ni(1) O(12) 85.0(1) 2_555 . . yes
O(11) Ni(1) O(12) 175.5(1) . . . yes
Ni(1) O(1) C(2) 125.3(2) . . . yes
La(1) O(2) Ni(1) 106.76(8) . . . yes
La(1) O(2) C(4) 130.1(2) . . . yes
Ni(1) O(2) C(4) 123.0(2) . . . yes
La(1) O(3) Ni(1) 107.29(8) . . 2_555 yes
La(1) O(3) C(10) 130.5(2) . . . yes
Ni(1) O(3) C(10) 122.2(2) 2_555 . . yes
Ni(1) O(4) C(12) 125.0(2) 2_555 . . yes
La(1) O(5) N(2) 97.2(2) . . . yes
La(1) O(6) N(2) 97.1(2) . . . yes
O(10) O(8) N(3) 119.9(9) 2_665 . . yes
O(13) O(9) N(3) 56(1) 2_665 . . yes
O(13) O(9) C(16) 139(3) 2_665 . 2_665 yes
N(3) O(9) C(16) 90(1) . . 2_665 yes
O(8) O(10) O(13) 147.2(9) 2_665 . 2_665 yes
O(8) O(10) N(3) 117.9(8) 2_665 . . yes
O(13) O(10) N(3) 38.9(6) 2_665 . . yes
Ni(1) O(11) C(14) 127.9(2) . . . yes
Ni(1) O(12) C(15) 125.3(2) . . . yes
O(9) O(13) O(10) 143(2) 2_665 . 2_665 yes
O(9) O(13) N(3) 85(1) 2_665 . 2_665 yes
O(9) O(13) C(16) 22(2) 2_665 . . yes
O(10) O(13) N(3) 60.3(8) 2_665 . 2_665 yes
O(10) O(13) C(16) 121(1) 2_665 . . yes
N(3) O(13) C(16) 68.3(10) 2_665 . . yes
La(1) N(1) C(5) 120.9(2) . . . yes
La(1) N(1) C(9) 120.6(2) . . . yes
C(5) N(1) C(9) 118.3(2) . . . yes
O(5) N(2) O(6) 116.5(2) . . . yes
O(5) N(2) O(7) 121.5(3) . . . yes
O(6) N(2) O(7) 121.9(3) . . . yes
O(8) N(3) O(9) 124(1) . . . yes
O(8) N(3) O(10) 117.2(8) . . . yes
O(8) N(3) O(13) 161(1) . . 2_665 yes
O(8) N(3) C(16) 92.1(9) . . 2_665 yes
O(9) N(3) O(10) 117(1) . . . yes
O(9) N(3) O(13) 38.3(9) . . 2_665 yes
O(9) N(3) C(16) 38(1) . . 2_665 yes
O(10) N(3) O(13) 80.8(10) . . 2_665 yes
O(10) N(3) C(16) 141.9(9) . . 2_665 yes
O(13) N(3) C(16) 74.4(9) 2_665 . 2_665 yes
O(1) C(2) C(1) 116.8(3) . . . yes
O(1) C(2) C(3) 125.0(3) . . . yes
C(1) C(2) C(3) 118.2(3) . . . yes
C(2) C(3) C(4) 126.8(3) . . . yes
O(2) C(4) C(3) 126.0(3) . . . yes
O(2) C(4) C(5) 114.7(2) . . . yes
C(3) C(4) C(5) 119.3(2) . . . yes
N(1) C(5) C(4) 115.1(2) . . . yes
N(1) C(5) C(6) 122.3(3) . . . yes
C(4) C(5) C(6) 122.5(2) . . . yes
C(5) C(6) C(7) 118.8(3) . . . yes
C(6) C(7) C(8) 119.7(3) . . . yes
C(7) C(8) C(9) 118.5(3) . . . yes
N(1) C(9) C(8) 122.3(3) . . . yes
N(1) C(9) C(10) 115.4(2) . . . yes
C(8) C(9) C(10) 122.2(2) . . . yes
O(3) C(10) C(9) 114.5(2) . . . yes
O(3) C(10) C(11) 126.0(2) . . . yes
C(9) C(10) C(11) 119.5(2) . . . yes
C(10) C(11) C(12) 126.7(3) . . . yes
O(4) C(12) C(11) 125.3(3) . . . yes
O(4) C(12) C(13) 116.9(3) . . . yes
C(11) C(12) C(13) 117.9(3) . . . yes
O(9) C(16) O(13) 17(1) 2_665 . . yes
O(9) C(16) N(3) 51(1) 2_665 . 2_665 yes
O(13) C(16) N(3) 37.3(5) . . 2_665 yes

loop_
_geom_bond_atom_site_label_1
_geom_bond_atom_site_label_2
_geom_bond_distance
_geom_bond_site_symmetry_1
_geom_bond_site_symmetry_2
_geom_bond_publ_flag
La(1) O(2) 2.578(2) . . yes
La(1) O(2) 2.578(2) . 2_555 yes
La(1) O(3) 2.562(2) . . yes
La(1) O(3) 2.562(2) . 2_555 yes
La(1) O(5) 2.616(2) . . yes
La(1) O(5) 2.616(2) . 2_555 yes
La(1) O(6) 2.618(2) . . yes
La(1) O(6) 2.618(2) . 2_555 yes
La(1) N(1) 2.763(2) . . yes
La(1) N(1) 2.763(2) . 2_555 yes
Ni(1) O(1) 1.981(2) . . yes
Ni(1) O(2) 2.007(2) . . yes
Ni(1) O(3) 2.009(2) . 2_555 yes
Ni(1) O(4) 1.978(2) . 2_555 yes
Ni(1) O(11) 2.101(3) . . yes
Ni(1) O(12) 2.104(3) . . yes
O(1) C(2) 1.249(4) . . yes
O(2) C(4) 1.298(3) . . yes
O(3) C(10) 1.299(3) . . yes
O(4) C(12) 1.244(4) . . yes
O(5) N(2) 1.263(3) . . yes
O(6) N(2) 1.263(3) . . yes
O(7) N(2) 1.219(3) . . yes
O(8) O(10) 1.37(1) . 2_665 yes
O(8) N(3) 1.236(10) . . yes
O(9) O(13) 0.70(1) . 2_665 yes
O(9) N(3) 1.12(1) . . yes
O(9) C(16) 0.88(2) . 2_665 yes
O(10) O(13) 1.47(1) . 2_665 yes
O(10) N(3) 1.29(1) . . yes
O(11) C(14) 1.404(4) . . yes
O(12) C(15) 1.417(5) . . yes
O(13) N(3) 0.93(1) . 2_665 yes
O(13) C(16) 1.48(2) . . yes
N(1) C(5) 1.346(3) . . yes
N(1) C(9) 1.343(4) . . yes
N(3) C(16) 1.43(1) . 2_665 yes
C(1) C(2) 1.506(5) . . yes
C(2) C(3) 1.434(4) . . yes
C(3) C(4) 1.372(4) . . yes
C(4) C(5) 1.507(4) . . yes
C(5) C(6) 1.388(4) . . yes
C(6) C(7) 1.379(5) . . yes
C(7) C(8) 1.375(4) . . yes
C(8) C(9) 1.397(4) . . yes
C(9) C(10) 1.500(4) . . yes
C(10) C(11) 1.382(4) . . yes
C(11) C(12) 1.417(4) . . yes
C(12) C(13) 1.514(4) . . yes

loop_
_geom_contact_atom_site_label_1
_geom_contact_atom_site_label_2
_geom_contact_distance
_geom_contact_site_symmetry_1
_geom_contact_site_symmetry_2
_geom_contact_publ_flag
La(1) O(2) 2.578(2) . . ?
La(1) O(2) 2.578(2) . 2_555 ?
La(1) O(3) 2.562(2) . . ?
La(1) O(3) 2.562(2) . 2_555 ?
La(1) O(5) 2.616(2) . . ?
La(1) O(5) 2.616(2) . 2_555 ?
La(1) O(6) 2.618(2) . . ?
La(1) O(6) 2.618(2) . 2_555 ?
La(1) N(1) 2.763(2) . . ?
La(1) N(1) 2.763(2) . 2_555 ?
O(3) O(7) 3.243(3) . 1_554 ?
O(4) O(9) 3.20(2) . 2_655 ?
O(4) C(1) 3.362(5) . 1_544 ?
O(4) O(13) 3.36(1) . 1_545 ?
O(5) C(8) 3.240(4) . 2_655 ?
O(6) O(11) 3.150(3) . 2_556 ?
O(6) C(14) 3.257(5) . 2_556 ?
O(6) O(7) 3.290(4) . 2_556 ?
O(6) N(2) 3.454(4) . 2_556 ?
O(6) O(6) 3.518(5) . 2_556 ?
O(7) O(11) 2.926(4) . 2_556 ?
O(7) C(10) 2.941(3) . 1_556 ?
O(7) C(9) 3.219(4) . 1_556 ?
O(7) C(11) 3.256(4) . 1_556 ?
O(7) C(8) 3.513(4) . 2_655 ?
O(7) C(7) 3.525(4) . 2_655 ?
O(8) O(13) 2.72(1) . . ?
O(8) C(13) 3.309(8) . 1_566 ?
O(8) C(6) 3.453(8) . 2_665 ?
O(9) O(12) 2.79(1) . 1_655 ?
O(9) C(15) 3.37(1) . 1_655 ?
O(10) C(16) 2.57(1) . 2_665 ?
O(10) O(13) 3.14(1) . . ?
O(10) C(16) 3.27(2) . . ?
O(10) C(6) 3.277(8) . . ?
O(10) O(12) 3.366(10) . 1_655 ?
O(10) C(15) 3.53(1) . 1_655 ?
O(11) N(2) 3.434(4) . 2_556 ?
O(11) C(15) 3.526(6) . 1_556 ?
O(12) O(13) 2.61(1) . 2_565 ?
O(12) C(16) 3.35(1) . 2_565 ?
O(12) N(3) 3.477(8) . 1_455 ?
O(12) C(7) 3.527(4) . 1_455 ?
O(13) C(15) 3.17(1) . 2_565 ?
O(13) N(3) 3.37(1) . . ?
